data_4349012
loop_
_publ_author_name
'Fanna, Daniel J.'
'Zhang, Yingjie'
'Li, Li'
'Karatchevtseva, Inna'
'Shepherd, Nicholas D.'
'Azim, Abdul'
'Price, Jason R.'
'Aldrich-Wright, Janice'
'Reynolds, Jason K.'
'Li, Feng'

_publ_section_title
;
 3d transition metal complexes with a julolidine--quinoline based ligand:
 structures, spectroscopy and optical properties
;
_journal_issue 2
_journal_name_full 'Inorganic Chemistry Frontiers'
_journal_page_first 286
_journal_paper_doi 10.1039/C5QI00200A
_journal_volume 3
_journal_year 2016
_chemical_formula_moiety 'C49 H49 Mn2 N6 O8, C H4 O'
_chemical_formula_sum 'C50 H53 Mn2 N6 O9'
_chemical_formula_weight 991.86
_space_group_crystal_system monoclinic
_space_group_IT_number 14
_space_group_name_Hall '-P 2yn'
_space_group_name_H-M_alt 'P 1 21/n 1'
_atom_sites_solution_hydrogens geom
_audit_creation_date 2015-10-09
_audit_creation_method
;
Olex2 1.2
(compiled 2015.09.21 svn.r3230 for OlexSys, GUI svn.r5103)
;
_audit_update_record
;
2015-10-09 deposited with the CCDC.
2015-12-04 downloaded from the CCDC.
;
_cell_angle_alpha 90
_cell_angle_beta 94.73(3)
_cell_angle_gamma 90
_cell_formula_units_Z 2
_cell_length_a 10.460(2)
_cell_length_b 12.325(2)
_cell_length_c 18.253(4)
_cell_measurement_temperature 100(2)
_cell_volume 2345.2(8)
_computing_cell_refinement 'XDS (Kabsch, 1993)'
_computing_data_collection 'BlueIce (McPhillips, et al., 2002)'
_computing_data_reduction 'XDS (Kabsch, 1993)'
_computing_molecular_graphics 'Olex2 (Dolomanov et al., 2009)'
_computing_publication_material 'Olex2 (Dolomanov et al., 2009)'
_computing_structure_refinement 'XL (Sheldrick, 2008)'
_computing_structure_solution 'ShelXT (Sheldrick, 2015)'
_diffrn_ambient_temperature 100(2)
_diffrn_measured_fraction_theta_full 0.992
_diffrn_measured_fraction_theta_max 0.985
_diffrn_measurement_device_type 'ADSC Quantum Detector'
_diffrn_measurement_method '\p  scans'
_diffrn_radiation_type 'silicon double crystal monochromated synchrotron'
_diffrn_radiation_wavelength 0.71074
_diffrn_reflns_av_R_equivalents 0.1022
_diffrn_reflns_av_unetI/netI 0.0465
_diffrn_reflns_Laue_measured_fraction_full 0.992
_diffrn_reflns_Laue_measured_fraction_max 0.985
_diffrn_reflns_limit_h_max 14
_diffrn_reflns_limit_h_min -14
_diffrn_reflns_limit_k_max 17
_diffrn_reflns_limit_k_min -17
_diffrn_reflns_limit_l_max 25
_diffrn_reflns_limit_l_min -25
_diffrn_reflns_number 45777
_diffrn_reflns_point_group_measured_fraction_full 0.992
_diffrn_reflns_point_group_measured_fraction_max 0.985
_diffrn_reflns_theta_full 26.000
_diffrn_reflns_theta_max 30.164
_diffrn_reflns_theta_min 2.239
_diffrn_source 'Australian Synchrotron MX1'
_exptl_absorpt_coefficient_mu 0.602
_exptl_crystal_colour yellow
_exptl_crystal_density_diffrn 1.405
_exptl_crystal_description prism
_exptl_crystal_F_000 1034
_exptl_crystal_size_max 0.025
_exptl_crystal_size_mid 0.020
_exptl_crystal_size_min 0.010
_refine_diff_density_max 1.733
_refine_diff_density_min -0.779
_refine_diff_density_rms 0.114
_refine_ls_extinction_method none
_refine_ls_goodness_of_fit_ref 1.038
_refine_ls_hydrogen_treatment constr
_refine_ls_matrix_type full
_refine_ls_number_parameters 315
_refine_ls_number_reflns 6854
_refine_ls_number_restraints 0
_refine_ls_restrained_S_all 1.038
_refine_ls_R_factor_all 0.0804
_refine_ls_R_factor_gt 0.0638
_refine_ls_shift/su_max 0.001
_refine_ls_shift/su_mean 0.000
_refine_ls_structure_factor_coef Fsqd
_refine_ls_weighting_details 'w=1/[\s^2^(Fo^2^)+(0.0952P)^2^+3.7876P] where P=(Fo^2^+2Fc^2^)/3'
_refine_ls_weighting_scheme calc
_refine_ls_wR_factor_gt 0.1674
_refine_ls_wR_factor_ref 0.1797
_reflns_Friedel_coverage 0.000
_reflns_number_gt 5478
_reflns_number_total 6854
_reflns_threshold_expression 'I > 2\s(I)'
_cod_data_source_file c5qi00200a2.cif
_cod_data_source_block p21byn
_cod_original_sg_symbol_H-M 'P 21/n'
_cod_database_code 4349012
_shelxl_version_number 2014-3
_shelx_space_group_comment
;
The symmetry employed for this shelxl refinement is uniquely defined
by the following loop, which should always be used as a source of
symmetry information in preference to the above space-group names.
They are only intended as comments.
;
_olex2_refinement_description
;
1. Fixed Uiso
 At 1.2 times of:
  All C(H) groups, All C(H,H) groups
 At 1.5 times of:
  All C(H,H,H) groups, All O(H) groups
2. Others
 Fixed Sof: C24(0.5) H24A(0.5) H24B(0.5) H24C(0.5) O5(0.5) H5A(0.5) C26(0.5)
 H26A(0.5) H26B(0.5) H26C(0.5)
3.a Secondary CH2 refined with riding coordinates:
 C14(H14A,H14B), C15(H15A,H15B), C16(H16A,H16B), C17(H17A,H17B), C18(H18A,
 H18B), C19(H19A,H19B)
3.b Aromatic/amide H refined with riding coordinates:
 C1(H1), C2(H2), C3(H3), C5(H5), C6(H6), C7(H7), C10(H10), C12(H12)
3.c Idealised Me refined as rotating group:
 C24(H24A,H24B,H24C), C25(H25A,H25B,H25C), C26(H26A,H26B,H26C)
3.d Idealised tetrahedral OH refined as rotating group:
 O5(H5A)
;
_olex2_submission_special_instructions 'No special instructions were received'

loop_
_space_group_symop_operation_xyz
'x, y, z'
'-x+1/2, y+1/2, -z+1/2'
'-x, -y, -z'
'x-1/2, -y-1/2, z-1/2'

loop_
_atom_site_label
_atom_site_type_symbol
_atom_site_fract_x
_atom_site_fract_y
_atom_site_fract_z
_atom_site_U_iso_or_equiv
_atom_site_adp_type
_atom_site_occupancy
_atom_site_site_symmetry_order
_atom_site_calc_flag
_atom_site_refinement_flags_posn
_atom_site_refinement_flags_occupancy
Mn1 Mn 0.90373(4) 0.96888(3) 0.56123(2) 0.01769(12) Uani 1 1 d . .
O1 O 1.03329(19) 0.93090(16) 0.63434(10) 0.0237(4) Uani 1 1 d . .
N1 N 0.7481(2) 1.01630(17) 0.49311(12) 0.0188(4) Uani 1 1 d . .
N2 N 0.8247(2) 1.07356(18) 0.62794(12) 0.0213(4) Uani 1 1 d . .
N3 N 1.2693(2) 0.89158(18) 0.86530(13) 0.0252(5) Uani 1 1 d . .
C1 C 0.7151(2) 0.9824(2) 0.42578(14) 0.0221(5) Uani 1 1 d . .
H1 H 0.7678 0.9326 0.4046 0.027 Uiso 1 1 calc R .
C2 C 0.6037(3) 1.0181(2) 0.38451(15) 0.0254(5) Uani 1 1 d . .
H2 H 0.5827 0.9913 0.3374 0.031 Uiso 1 1 calc R .
C3 C 0.5262(3) 1.0932(2) 0.41464(15) 0.0242(5) Uani 1 1 d . .
H3 H 0.4521 1.1178 0.3881 0.029 Uiso 1 1 calc R .
C4 C 0.5600(2) 1.1329(2) 0.48659(14) 0.0221(5) Uani 1 1 d . .
C5 C 0.4886(3) 1.2120(2) 0.52145(16) 0.0257(5) Uani 1 1 d . .
H5 H 0.4138 1.2403 0.4978 0.031 Uiso 1 1 calc R .
C6 C 0.5309(3) 1.2467(2) 0.59093(16) 0.0293(6) Uani 1 1 d . .
H6 H 0.4850 1.3002 0.6133 0.035 Uiso 1 1 calc R .
C7 C 0.6414(3) 1.2033(2) 0.62890(15) 0.0274(5) Uani 1 1 d . .
H7 H 0.6668 1.2275 0.6761 0.033 Uiso 1 1 calc R .
C8 C 0.7124(2) 1.1253(2) 0.59676(14) 0.0217(5) Uani 1 1 d . .
C9 C 0.6724(2) 1.0913(2) 0.52433(13) 0.0199(4) Uani 1 1 d . .
C10 C 0.8732(3) 1.0970(2) 0.69507(14) 0.0234(5) Uani 1 1 d . .
H10 H 0.8329 1.1516 0.7197 0.028 Uiso 1 1 calc R .
C11 C 0.9797(3) 1.0475(2) 0.73292(14) 0.0221(5) Uani 1 1 d . .
C12 C 1.0141(3) 1.0813(2) 0.80647(14) 0.0248(5) Uani 1 1 d . .
H12 H 0.9689 1.1382 0.8256 0.030 Uiso 1 1 calc R .
C13 C 1.1104(3) 1.0337(2) 0.85003(14) 0.0249(5) Uani 1 1 d . .
C14 C 1.1471(3) 1.0706(3) 0.92757(17) 0.0371(7) Uani 1 1 d . .
H14A H 1.0979 1.0305 0.9614 0.045 Uiso 1 1 calc R .
H14B H 1.1277 1.1471 0.9323 0.045 Uiso 1 1 calc R .
C15 C 1.2893(4) 1.0516(3) 0.94654(19) 0.0405(8) Uani 1 1 d . .
H15A H 1.3386 1.0949 0.9146 0.049 Uiso 1 1 calc R .
H15B H 1.3126 1.0733 0.9969 0.049 Uiso 1 1 calc R .
C16 C 1.3191(3) 0.9335(2) 0.93712(17) 0.0338(7) Uani 1 1 d . .
H16A H 1.4113 0.9233 0.9428 0.041 Uiso 1 1 calc R .
H16B H 1.2822 0.8922 0.9754 0.041 Uiso 1 1 calc R .
C17 C 1.3286(3) 0.7905(2) 0.84332(18) 0.0340(6) Uani 1 1 d . .
H17A H 1.3434 0.7437 0.8859 0.041 Uiso 1 1 calc R .
H17B H 1.4110 0.8066 0.8251 0.041 Uiso 1 1 calc R .
C18 C 1.2449(3) 0.7316(2) 0.78419(14) 0.0270(5) Uani 1 1 d . .
H18A H 1.1669 0.7066 0.8040 0.032 Uiso 1 1 calc R .
H18B H 1.2902 0.6690 0.7672 0.032 Uiso 1 1 calc R .
C19 C 1.2120(3) 0.8089(3) 0.72049(15) 0.0328(6) Uani 1 1 d . .
H19A H 1.2896 0.8299 0.6985 0.039 Uiso 1 1 calc R .
H19B H 1.1555 0.7731 0.6832 0.039 Uiso 1 1 calc R .
C20 C 1.1468(3) 0.9083(2) 0.74838(13) 0.0219(5) Uani 1 1 d . .
C21 C 1.1770(3) 0.9440(2) 0.82144(14) 0.0219(5) Uani 1 1 d . .
C22 C 1.0520(2) 0.9621(2) 0.70337(13) 0.0204(5) Uani 1 1 d . .
O2 O 0.7881(2) 0.8302(2) 0.59000(13) 0.0356(5) Uani 1 1 d . .
O3 O 0.7248(4) 0.7903(3) 0.69865(16) 0.0645(9) Uani 1 1 d . .
C23 C 0.7949(3) 0.7804(3) 0.6496(2) 0.0417(8) Uani 1 1 d . .
C24 C 0.9021(9) 0.7045(8) 0.6719(5) 0.058(2) Uiso 0.5 1 d . P
H24A H 0.8822 0.6337 0.6523 0.086 Uiso 0.5 1 calc GR P
H24B H 0.9134 0.7007 0.7246 0.086 Uiso 0.5 1 calc GR P
H24C H 0.9797 0.7304 0.6533 0.086 Uiso 0.5 1 calc GR P
O4 O 0.98378(17) 0.89530(13) 0.48607(9) 0.0185(3) Uani 1 1 d . .
C25 C 1.0401(3) 0.79220(19) 0.50144(14) 0.0208(5) Uani 1 1 d . .
H25A H 1.1110 0.7999 0.5379 0.031 Uiso 1 1 calc GR .
H25B H 1.0700 0.7626 0.4573 0.031 Uiso 1 1 calc GR .
H25C H 0.9774 0.7444 0.5195 0.031 Uiso 1 1 calc GR .
O5 O 0.3982(6) 0.0501(6) 0.2360(3) 0.0599(18) Uani 0.5 1 d . P
H5A H 0.4036 0.1108 0.2543 0.090 Uiso 0.5 1 calc GR P
C26 C 0.3432(8) 0.0573(10) 0.1648(4) 0.062(3) Uani 0.5 1 d . P
H26A H 0.3817 0.0046 0.1347 0.093 Uiso 0.5 1 calc GR P
H26B H 0.3570 0.1288 0.1460 0.093 Uiso 0.5 1 calc GR P
H26C H 0.2528 0.0437 0.1642 0.093 Uiso 0.5 1 calc GR P

loop_
_atom_site_aniso_label
_atom_site_aniso_U_11
_atom_site_aniso_U_22
_atom_site_aniso_U_33
_atom_site_aniso_U_23
_atom_site_aniso_U_13
_atom_site_aniso_U_12
Mn1 0.01915(19) 0.01965(19) 0.01401(18) 0.00051(13) -0.00026(12) 0.00492(13)
O1 0.0293(9) 0.0276(9) 0.0135(8) -0.0007(7) -0.0018(7) 0.0108(7)
N1 0.0177(9) 0.0187(9) 0.0198(9) 0.0018(7) 0.0001(7) 0.0017(7)
N2 0.0214(10) 0.0240(10) 0.0187(9) 0.0023(8) 0.0031(8) 0.0074(8)
N3 0.0298(11) 0.0207(10) 0.0230(10) 0.0027(8) -0.0098(9) 0.0002(9)
C1 0.0220(11) 0.0226(11) 0.0213(11) 0.0002(9) -0.0003(9) 0.0010(9)
C2 0.0269(12) 0.0248(12) 0.0235(12) 0.0026(10) -0.0042(10) -0.0016(10)
C3 0.0210(11) 0.0244(12) 0.0263(12) 0.0075(10) -0.0036(9) -0.0006(9)
C4 0.0202(11) 0.0210(11) 0.0252(12) 0.0061(9) 0.0020(9) 0.0020(9)
C5 0.0196(11) 0.0264(12) 0.0312(13) 0.0082(10) 0.0029(10) 0.0055(10)
C6 0.0274(13) 0.0296(13) 0.0320(14) 0.0024(11) 0.0084(11) 0.0103(11)
C7 0.0276(13) 0.0310(13) 0.0238(12) 0.0000(10) 0.0040(10) 0.0078(11)
C8 0.0206(11) 0.0243(11) 0.0202(11) 0.0033(9) 0.0015(9) 0.0049(9)
C9 0.0197(11) 0.0198(11) 0.0203(11) 0.0033(9) 0.0024(9) 0.0016(9)
C10 0.0254(12) 0.0245(12) 0.0206(11) -0.0013(9) 0.0030(9) 0.0055(10)
C11 0.0249(12) 0.0232(11) 0.0179(11) -0.0008(9) 0.0007(9) 0.0027(9)
C12 0.0301(13) 0.0250(12) 0.0188(11) -0.0034(9) -0.0012(10) 0.0046(10)
C13 0.0301(13) 0.0253(12) 0.0184(11) -0.0011(9) -0.0031(9) 0.0004(10)
C14 0.0461(18) 0.0394(16) 0.0237(13) -0.0080(12) -0.0100(12) 0.0076(14)
C15 0.054(2) 0.0293(14) 0.0342(16) -0.0008(12) -0.0179(15) -0.0009(14)
C16 0.0432(17) 0.0274(13) 0.0278(14) 0.0005(11) -0.0157(12) -0.0018(12)
C17 0.0393(16) 0.0252(13) 0.0345(15) 0.0013(11) -0.0145(12) 0.0062(12)
C18 0.0351(14) 0.0236(12) 0.0210(12) 0.0016(10) -0.0044(10) 0.0054(11)
C19 0.0447(17) 0.0324(14) 0.0210(12) 0.0054(11) 0.0019(11) 0.0180(13)
C20 0.0247(12) 0.0233(11) 0.0175(10) 0.0030(9) 0.0005(9) 0.0041(9)
C21 0.0234(11) 0.0220(11) 0.0197(11) 0.0040(9) -0.0018(9) -0.0020(9)
C22 0.0229(11) 0.0228(11) 0.0155(10) 0.0012(9) 0.0019(8) 0.0021(9)
O2 0.0249(10) 0.0447(13) 0.0368(11) 0.0145(10) 0.0006(8) -0.0001(9)
O3 0.084(2) 0.071(2) 0.0393(15) 0.0172(14) 0.0087(15) 0.0103(18)
C23 0.0298(15) 0.0454(18) 0.050(2) 0.0207(16) 0.0046(14) 0.0005(13)
O4 0.0228(8) 0.0164(7) 0.0160(7) 0.0002(6) -0.0010(6) 0.0045(6)
C25 0.0255(11) 0.0151(10) 0.0212(11) -0.0023(8) -0.0019(9) 0.0026(9)
O5 0.064(4) 0.079(4) 0.032(2) -0.022(3) -0.022(2) 0.039(3)
C26 0.048(4) 0.114(8) 0.025(3) -0.011(4) 0.009(3) -0.011(5)

loop_
_atom_type_symbol
_atom_type_description
_atom_type_scat_dispersion_real
_atom_type_scat_dispersion_imag
_atom_type_scat_source
C C 0.0033 0.0016 'International Tables Vol C Tables 4.2.6.8 and 6.1.1.4'
H H 0.0000 0.0000 'International Tables Vol C Tables 4.2.6.8 and 6.1.1.4'
N N 0.0061 0.0033 'International Tables Vol C Tables 4.2.6.8 and 6.1.1.4'
O O 0.0106 0.0060 'International Tables Vol C Tables 4.2.6.8 and 6.1.1.4'
Mn Mn 0.3368 0.7283 'International Tables Vol C Tables 4.2.6.8 and 6.1.1.4'

loop_
_geom_angle_atom_site_label_1
_geom_angle_atom_site_label_2
_geom_angle_atom_site_label_3
_geom_angle
_geom_angle_site_symmetry_1
_geom_angle_site_symmetry_3
O1 Mn1 Mn1 95.53(6) . 3_776
O1 Mn1 N1 172.18(8) . .
O1 Mn1 N2 92.20(8) . .
O1 Mn1 O2 90.90(9) . .
O1 Mn1 O4 93.38(8) . .
O1 Mn1 O4 95.05(8) . 3_776
N1 Mn1 Mn1 91.26(6) . 3_776
N1 Mn1 O2 86.61(8) . .
N1 Mn1 O4 88.26(7) . 3_776
N2 Mn1 Mn1 125.62(7) . 3_776
N2 Mn1 N1 80.67(9) . .
N2 Mn1 O2 95.37(10) . .
N2 Mn1 O4 90.52(8) . 3_776
O2 Mn1 Mn1 138.05(7) . 3_776
O2 Mn1 O4 171.47(8) . 3_776
O4 Mn1 Mn1 35.23(4) 3_776 3_776
O4 Mn1 Mn1 43.40(5) . 3_776
O4 Mn1 N1 94.21(8) . .
O4 Mn1 N2 168.19(8) . .
O4 Mn1 O2 94.94(9) . .
O4 Mn1 O4 78.63(8) . 3_776
C22 O1 Mn1 130.41(17) . .
C1 N1 Mn1 127.54(18) . .
C1 N1 C9 119.1(2) . .
C9 N1 Mn1 113.39(16) . .
C8 N2 Mn1 114.66(17) . .
C10 N2 Mn1 124.06(18) . .
C10 N2 C8 121.2(2) . .
C17 N3 C16 114.7(2) . .
C21 N3 C16 122.7(2) . .
C21 N3 C17 122.5(2) . .
N1 C1 H1 118.6 . .
N1 C1 C2 122.9(2) . .
C2 C1 H1 118.6 . .
C1 C2 H2 120.4 . .
C3 C2 C1 119.2(3) . .
C3 C2 H2 120.4 . .
C2 C3 H3 120.3 . .
C2 C3 C4 119.5(2) . .
C4 C3 H3 120.3 . .
C5 C4 C3 123.7(2) . .
C9 C4 C3 117.5(2) . .
C9 C4 C5 118.9(2) . .
C4 C5 H5 120.4 . .
C6 C5 C4 119.2(2) . .
C6 C5 H5 120.4 . .
C5 C6 H6 119.1 . .
C5 C6 C7 121.7(3) . .
C7 C6 H6 119.1 . .
C6 C7 H7 119.8 . .
C8 C7 C6 120.5(3) . .
C8 C7 H7 119.8 . .
N2 C8 C9 114.5(2) . .
C7 C8 N2 127.1(2) . .
C7 C8 C9 118.4(2) . .
N1 C9 C4 122.0(2) . .
N1 C9 C8 116.8(2) . .
C4 C9 C8 121.3(2) . .
N2 C10 H10 116.8 . .
N2 C10 C11 126.3(2) . .
C11 C10 H10 116.8 . .
C10 C11 C12 117.8(2) . .
C10 C11 C22 124.0(2) . .
C12 C11 C22 118.1(2) . .
C11 C12 H12 118.6 . .
C13 C12 C11 122.8(2) . .
C13 C12 H12 118.6 . .
C12 C13 C14 122.5(3) . .
C12 C13 C21 118.6(2) . .
C21 C13 C14 118.9(2) . .
C13 C14 H14A 109.7 . .
C13 C14 H14B 109.7 . .
C13 C14 C15 109.7(3) . .
H14A C14 H14B 108.2 . .
C15 C14 H14A 109.7 . .
C15 C14 H14B 109.7 . .
C14 C15 H15A 109.8 . .
C14 C15 H15B 109.8 . .
H15A C15 H15B 108.2 . .
C16 C15 C14 109.4(3) . .
C16 C15 H15A 109.8 . .
C16 C15 H15B 109.8 . .
N3 C16 C15 112.5(2) . .
N3 C16 H16A 109.1 . .
N3 C16 H16B 109.1 . .
C15 C16 H16A 109.1 . .
C15 C16 H16B 109.1 . .
H16A C16 H16B 107.8 . .
N3 C17 H17A 109.3 . .
N3 C17 H17B 109.3 . .
N3 C17 C18 111.7(2) . .
H17A C17 H17B 107.9 . .
C18 C17 H17A 109.3 . .
C18 C17 H17B 109.3 . .
C17 C18 H18A 109.9 . .
C17 C18 H18B 109.9 . .
C17 C18 C19 109.0(3) . .
H18A C18 H18B 108.3 . .
C19 C18 H18A 109.9 . .
C19 C18 H18B 109.9 . .
C18 C19 H19A 109.8 . .
C18 C19 H19B 109.8 . .
H19A C19 H19B 108.3 . .
C20 C19 C18 109.3(2) . .
C20 C19 H19A 109.8 . .
C20 C19 H19B 109.8 . .
C21 C20 C19 119.8(2) . .
C22 C20 C19 120.2(2) . .
C22 C20 C21 119.9(2) . .
N3 C21 C13 119.7(2) . .
N3 C21 C20 119.9(2) . .
C20 C21 C13 120.5(2) . .
O1 C22 C11 122.3(2) . .
O1 C22 C20 117.8(2) . .
C20 C22 C11 119.9(2) . .
C23 O2 Mn1 127.1(2) . .
O2 C23 C24 122.4(5) . .
O3 C23 O2 127.0(3) . .
O3 C23 C24 110.4(5) . .
C23 C24 H24A 109.5 . .
C23 C24 H24B 109.5 . .
C23 C24 H24C 109.5 . .
H24A C24 H24B 109.5 . .
H24A C24 H24C 109.5 . .
H24B C24 H24C 109.5 . .
Mn1 O4 Mn1 101.37(8) . 3_776
C25 O4 Mn1 119.09(15) . .
C25 O4 Mn1 121.24(15) . 3_776
O4 C25 H25A 109.5 . .
O4 C25 H25B 109.5 . .
O4 C25 H25C 109.5 . .
H25A C25 H25B 109.5 . .
H25A C25 H25C 109.5 . .
H25B C25 H25C 109.5 . .
C26 O5 H5A 109.5 . .
O5 C26 H26A 109.5 . .
O5 C26 H26B 109.5 . .
O5 C26 H26C 109.5 . .
H26A C26 H26B 109.5 . .
H26A C26 H26C 109.5 . .
H26B C26 H26C 109.5 . .

loop_
_geom_bond_atom_site_label_1
_geom_bond_atom_site_label_2
_geom_bond_distance
_geom_bond_site_symmetry_2
Mn1 Mn1 3.2224(11) 3_776
Mn1 O1 1.8811(19) .
Mn1 N1 2.051(2) .
Mn1 N2 1.999(2) .
Mn1 O2 2.182(2) .
Mn1 O4 1.8961(18) .
Mn1 O4 2.2583(18) 3_776
O1 C22 1.316(3) .
N1 C1 1.317(3) .
N1 C9 1.371(3) .
N2 C8 1.414(3) .
N2 C10 1.319(3) .
N3 C16 1.464(4) .
N3 C17 1.462(4) .
N3 C21 1.365(3) .
C1 H1 0.9300 .
C1 C2 1.405(4) .
C2 H2 0.9300 .
C2 C3 1.375(4) .
C3 H3 0.9300 .
C3 C4 1.419(4) .
C4 C5 1.411(4) .
C4 C9 1.410(3) .
C5 H5 0.9300 .
C5 C6 1.376(4) .
C6 H6 0.9300 .
C6 C7 1.404(4) .
C7 H7 0.9300 .
C7 C8 1.376(4) .
C8 C9 1.417(4) .
C10 H10 0.9300 .
C10 C11 1.401(4) .
C11 C12 1.423(3) .
C11 C22 1.428(3) .
C12 H12 0.9300 .
C12 C13 1.363(4) .
C13 C14 1.506(4) .
C13 C21 1.429(4) .
C14 H14A 0.9700 .
C14 H14B 0.9700 .
C14 C15 1.517(5) .
C15 H15A 0.9700 .
C15 H15B 0.9700 .
C15 C16 1.501(4) .
C16 H16A 0.9700 .
C16 H16B 0.9700 .
C17 H17A 0.9700 .
C17 H17B 0.9700 .
C17 C18 1.517(4) .
C18 H18A 0.9700 .
C18 H18B 0.9700 .
C18 C19 1.520(4) .
C19 H19A 0.9700 .
C19 H19B 0.9700 .
C19 C20 1.511(4) .
C20 C21 1.415(4) .
C20 C22 1.401(3) .
O2 C23 1.245(4) .
O3 C23 1.210(5) .
C23 C24 1.491(10) .
C24 H24A 0.9600 .
C24 H24B 0.9600 .
C24 H24C 0.9600 .
O4 Mn1 2.2584(18) 3_776
O4 C25 1.419(3) .
C25 H25A 0.9600 .
C25 H25B 0.9600 .
C25 H25C 0.9600 .
O5 H5A 0.8200 .
O5 C26 1.380(9) .
C26 H26A 0.9600 .
C26 H26B 0.9600 .
C26 H26C 0.9600 .

loop_
_geom_torsion_atom_site_label_1
_geom_torsion_atom_site_label_2
_geom_torsion_atom_site_label_3
_geom_torsion_atom_site_label_4
_geom_torsion
_geom_torsion_site_symmetry_1
_geom_torsion_site_symmetry_4
Mn1 Mn1 O1 C22 129.3(2) 3_776 .
Mn1 Mn1 O4 C25 135.8(2) 3_776 .
Mn1 O1 C22 C11 -9.0(4) . .
Mn1 O1 C22 C20 170.96(19) . .
Mn1 N1 C1 C2 178.07(19) . .
Mn1 N1 C9 C4 -179.21(19) . .
Mn1 N1 C9 C8 0.8(3) . .
Mn1 N2 C8 C7 -177.4(2) . .
Mn1 N2 C8 C9 2.1(3) . .
Mn1 N2 C10 C11 -5.6(4) . .
Mn1 O2 C23 O3 100.7(4) . .
Mn1 O2 C23 C24 -74.0(6) . .
O1 Mn1 O4 Mn1 -94.48(9) . 3_776
O1 Mn1 O4 C25 41.34(18) . .
N1 Mn1 O4 Mn1 87.37(8) . 3_776
N1 Mn1 O4 C25 -136.81(17) . .
N1 C1 C2 C3 1.2(4) . .
N2 Mn1 O1 C22 3.2(2) . .
N2 Mn1 O4 Mn1 23.6(4) . 3_776
N2 Mn1 O4 C25 159.4(4) . .
N2 C8 C9 N1 -1.9(3) . .
N2 C8 C9 C4 178.1(2) . .
N2 C10 C11 C12 -177.4(3) . .
N2 C10 C11 C22 -0.4(5) . .
N3 C17 C18 C19 53.8(4) . .
C1 N1 C9 C4 0.2(4) . .
C1 N1 C9 C8 -179.8(2) . .
C1 C2 C3 C4 -0.1(4) . .
C2 C3 C4 C5 178.3(3) . .
C2 C3 C4 C9 -0.9(4) . .
C3 C4 C5 C6 -178.8(3) . .
C3 C4 C9 N1 0.8(4) . .
C3 C4 C9 C8 -179.1(2) . .
C4 C5 C6 C7 -1.8(4) . .
C5 C4 C9 N1 -178.4(2) . .
C5 C4 C9 C8 1.6(4) . .
C5 C6 C7 C8 1.1(5) . .
C6 C7 C8 N2 -179.5(3) . .
C6 C7 C8 C9 1.0(4) . .
C7 C8 C9 N1 177.7(2) . .
C7 C8 C9 C4 -2.3(4) . .
C8 N2 C10 C11 176.6(3) . .
C9 N1 C1 C2 -1.3(4) . .
C9 C4 C5 C6 0.4(4) . .
C10 N2 C8 C7 0.5(4) . .
C10 N2 C8 C9 -179.9(2) . .
C10 C11 C12 C13 175.5(3) . .
C10 C11 C22 O1 8.0(4) . .
C10 C11 C22 C20 -172.0(3) . .
C11 C12 C13 C14 179.4(3) . .
C11 C12 C13 C21 -2.1(4) . .
C12 C11 C22 O1 -175.0(2) . .
C12 C11 C22 C20 5.0(4) . .
C12 C13 C14 C15 -149.2(3) . .
C12 C13 C21 N3 -176.6(3) . .
C12 C13 C21 C20 2.5(4) . .
C13 C14 C15 C16 -57.8(4) . .
C14 C13 C21 N3 1.9(4) . .
C14 C13 C21 C20 -178.9(3) . .
C14 C15 C16 N3 51.1(4) . .
C16 N3 C17 C18 159.9(3) . .
C16 N3 C21 C13 -10.3(4) . .
C16 N3 C21 C20 170.5(3) . .
C17 N3 C16 C15 161.1(3) . .
C17 N3 C21 C13 171.3(3) . .
C17 N3 C21 C20 -7.8(4) . .
C17 C18 C19 C20 -57.1(3) . .
C18 C19 C20 C21 30.0(4) . .
C18 C19 C20 C22 -146.9(3) . .
C19 C20 C21 N3 3.1(4) . .
C19 C20 C21 C13 -176.1(3) . .
C19 C20 C22 O1 -7.7(4) . .
C19 C20 C22 C11 172.3(3) . .
C21 N3 C16 C15 -17.4(4) . .
C21 N3 C17 C18 -21.6(4) . .
C21 C13 C14 C15 32.3(4) . .
C21 C20 C22 O1 175.4(2) . .
C21 C20 C22 C11 -4.6(4) . .
C22 C11 C12 C13 -1.7(4) . .
C22 C20 C21 N3 180.0(2) . .
C22 C20 C21 C13 0.8(4) . .
O2 Mn1 O1 C22 -92.2(2) . .
O2 Mn1 O4 Mn1 174.33(8) . 3_776
O2 Mn1 O4 C25 -49.85(18) . .
O4 Mn1 O1 C22 172.8(2) . .
O4 Mn1 O1 C22 93.9(2) 3_776 .
O4 Mn1 O4 Mn1 -0.002(1) 3_776 3_776
O4 Mn1 O4 C25 135.8(2) 3_776 .
